data_4303198
loop_
_publ_author_name
'Jin-Xia Xu'
'Yue Ma'
'Dai-zheng Liao'
'Gong-Feng Xu'
'Jinkui Tang'
'Chao Wang'
'Na Zhou'
'Shi-Ping Yan'
'Peng Cheng'
'Li-Cun Li'

_publ_section_title
;
Four New Lanthanide-Nitronyl Nitroxide (LnIII= PrIII, SmIII, EuIII,
TmIII) Complexes and a TbIII Complex Exhibiting Single-Molecule Magnet
Behavior
;
_journal_name_full 'Inorganic Chemistry'
_journal_page_first 8890
_journal_page_last 8896
_journal_paper_doi 10.1021/ic901169p
_journal_volume 48
_journal_year 2009
_chemical_formula_sum 'C27 H18 Br F18 N3 O8 Tm'
_chemical_formula_weight 1103.28
_chemical_name_systematic
; 
 ? 
;
_space_group_IT_number 14
_symmetry_cell_setting monoclinic
_symmetry_space_group_name_Hall '-P 2yn'
_symmetry_space_group_name_H-M 'P 1 21/n 1'
_atom_sites_solution_hydrogens geom
_atom_sites_solution_primary direct
_atom_sites_solution_secondary difmap
_audit_creation_method SHELXL-97
_cell_angle_alpha 90.00
_cell_angle_beta 94.53(3)
_cell_angle_gamma 90.00
_cell_formula_units_Z 4
_cell_length_a 13.045(3)
_cell_length_b 18.283(4)
_cell_length_c 15.819(3)
_cell_measurement_reflns_used 10590
_cell_measurement_temperature 113(2)
_cell_measurement_theta_max 27.8964
_cell_measurement_theta_min 2.1071
_cell_volume 3761.1(14)
_computing_cell_refinement crystalclear
_computing_data_collection crystalclear
_computing_data_reduction crystalclear
_computing_molecular_graphics 'Bruker SHELXTL'
_computing_publication_material 'Bruker SHELXTL'
_computing_structure_refinement 'SHELXL-97 (Sheldrick, 1997)'
_computing_structure_solution 'SHELXS-97 (Sheldrick, 1990)'
_diffrn_ambient_temperature 113(2)
_diffrn_measured_fraction_theta_full 0.994
_diffrn_measured_fraction_theta_max 0.994
_diffrn_measurement_device_type 'rigaku saturn'
_diffrn_measurement_method '\w scans'
_diffrn_radiation_monochromator confocal
_diffrn_radiation_source 'rotating anode'
_diffrn_radiation_type MoK\a
_diffrn_radiation_wavelength 0.71073
_diffrn_reflns_av_R_equivalents 0.0451
_diffrn_reflns_av_sigmaI/netI 0.0465
_diffrn_reflns_limit_h_max 17
_diffrn_reflns_limit_h_min -17
_diffrn_reflns_limit_k_max 24
_diffrn_reflns_limit_k_min -18
_diffrn_reflns_limit_l_max 20
_diffrn_reflns_limit_l_min -20
_diffrn_reflns_number 27096
_diffrn_reflns_theta_full 27.89
_diffrn_reflns_theta_max 27.89
_diffrn_reflns_theta_min 2.11
_diffrn_standards_decay_% 0
_diffrn_standards_interval_count 0
_diffrn_standards_interval_time 0
_diffrn_standards_number 0
_exptl_absorpt_coefficient_mu 3.559
_exptl_absorpt_correction_T_max 0.8707
_exptl_absorpt_correction_T_min 0.4821
_exptl_absorpt_correction_type multi-scan
_exptl_absorpt_process_details crystalclear
_exptl_crystal_density_diffrn 1.948
_exptl_crystal_density_method 'not measured'
_exptl_crystal_F_000 2124
_exptl_crystal_size_max 0.24
_exptl_crystal_size_mid 0.18
_exptl_crystal_size_min 0.04
_refine_diff_density_max 2.234
_refine_diff_density_min -2.327
_refine_diff_density_rms 0.132
_refine_ls_extinction_method none
_refine_ls_goodness_of_fit_ref 1.042
_refine_ls_hydrogen_treatment constr
_refine_ls_matrix_type full
_refine_ls_number_parameters 555
_refine_ls_number_reflns 8916
_refine_ls_number_restraints 72
_refine_ls_restrained_S_all 1.060
_refine_ls_R_factor_all 0.0439
_refine_ls_R_factor_gt 0.0378
_refine_ls_shift/su_max 0.004
_refine_ls_shift/su_mean 0.000
_refine_ls_structure_factor_coef Fsqd
_refine_ls_weighting_details 'calc w=1/[\s^2^(Fo^2^)+(0.0516P)^2^+1.2111P] where P=(Fo^2^+2Fc^2^)/3'
_refine_ls_weighting_scheme calc
_refine_ls_wR_factor_gt 0.0910
_refine_ls_wR_factor_ref 0.0948
_reflns_number_gt 7838
_reflns_number_total 8916
_reflns_threshold_expression >2sigma(I)
_cod_data_source_file ic901169p_si_002_5.cif
_cod_data_source_block r80609a
_cod_depositor_comments
;
The following automatic conversions were performed:
'_symmetry_cell_setting' value 'Monoclinic' changed to 'monoclinic'
according to '/home/saulius/struct/CIF-dictionaries/cif_core.dic'
dictionary named 'cif_core.dic' version 2.4.1 from
2010-06-29.

'_exptl_absorpt_correction_type' value 'MULTI-SCAN' changed
to 'multi-scan' according to
'/home/saulius/struct/CIF-dictionaries/cif_core.dic' dictionary named
'cif_core.dic' version 2.4.1 from
2010-06-29.

'_refine_ls_hydrogen_treatment' value 'CONSTR' changed to
'constr' according to '/home/saulius/struct/CIF-dictionaries/cif_core.dic'
dictionary named 'cif_core.dic' version 2.4.1 from 2010-06-29.

Automatic conversion script
Id: cif_fix_enum 1527 2010-12-29 10:47:43Z saulius 
;
_cod_original_cell_volume 3761.1(13)
_cod_database_code 4303198

loop_
_symmetry_equiv_pos_as_xyz
'x, y, z'
'-x+1/2, y+1/2, -z+1/2'
'-x, -y, -z'
'x-1/2, -y-1/2, z-1/2'

loop_
_atom_site_label
_atom_site_type_symbol
_atom_site_fract_x
_atom_site_fract_y
_atom_site_fract_z
_atom_site_U_iso_or_equiv
_atom_site_adp_type
_atom_site_occupancy
_atom_site_symmetry_multiplicity
_atom_site_calc_flag
_atom_site_refinement_flags
_atom_site_disorder_assembly
_atom_site_disorder_group
Tm1 Tm 0.525496(12) 0.948262(8) 0.797433(9) 0.01926(7) Uani 1 1 d . . .
Br1 Br 0.09495(3) 0.93286(2) 0.99564(3) 0.03435(11) Uani 1 1 d . . .
F1 F 0.2606(2) 1.12710(14) 0.7915(2) 0.0544(8) Uani 1 1 d . . .
F2 F 0.2482(2) 1.09589(14) 0.92128(16) 0.0469(7) Uani 1 1 d . . .
F3 F 0.1306(2) 1.06622(14) 0.8252(2) 0.0486(7) Uani 1 1 d . . .
F4 F 0.2250(2) 0.76408(13) 0.80778(15) 0.0391(6) Uani 1 1 d . . .
F5 F 0.14174(19) 0.82783(13) 0.71036(17) 0.0433(6) Uani 1 1 d . . .
F6 F 0.2856(2) 0.77762(13) 0.68685(15) 0.0405(6) Uani 1 1 d . . .
F7 F 0.3817(5) 0.9937(6) 0.4826(4) 0.096(3) Uani 0.658(10) 1 d PU A 1
F8 F 0.2669(5) 1.0609(3) 0.5265(4) 0.0625(18) Uani 0.658(10) 1 d PU A 1
F9 F 0.2684(7) 0.9512(4) 0.5632(5) 0.090(3) Uani 0.658(10) 1 d PU A 1
F7' F 0.3205(16) 1.0555(9) 0.4938(11) 0.098(4) Uani 0.342(10) 1 d PU A 2
F8' F 0.2330(12) 0.9942(11) 0.5757(10) 0.101(4) Uani 0.342(10) 1 d PU A 2
F9' F 0.3483(12) 0.9451(7) 0.5100(9) 0.075(4) Uani 0.342(10) 1 d PU A 2
F10 F 0.6406(2) 1.19712(17) 0.7218(3) 0.0994(15) Uani 1 1 d . A .
F11 F 0.4976(3) 1.23690(14) 0.6630(2) 0.0623(9) Uani 1 1 d . A .
F12 F 0.5158(3) 1.21427(16) 0.7959(2) 0.0671(10) Uani 1 1 d . A .
F13 F 0.8609(3) 1.0186(2) 0.6973(4) 0.1178(18) Uani 1 1 d . . .
F14 F 0.9263(3) 0.9144(3) 0.6872(3) 0.1052(17) Uani 1 1 d . . .
F15 F 0.9020(3) 0.9580(3) 0.8063(3) 0.1010(16) Uani 1 1 d . . .
F16 F 0.6216(3) 0.78066(17) 0.52979(17) 0.0673(9) Uani 1 1 d . . .
F17 F 0.5201(3) 0.7366(2) 0.6178(2) 0.0854(13) Uani 1 1 d . . .
F18 F 0.6771(3) 0.71201(16) 0.6297(2) 0.0655(9) Uani 1 1 d . . .
C27 C 0.6091(4) 0.7660(3) 0.6090(3) 0.0481(13) Uani 1 1 d . . .
O1 O 0.58003(19) 0.86613(13) 0.90218(16) 0.0224(5) Uani 1 1 d . . .
O2 O 0.3566(2) 0.70711(15) 1.02038(19) 0.0382(7) Uani 1 1 d . . .
O3 O 0.38703(19) 1.00953(13) 0.84690(16) 0.0238(5) Uani 1 1 d . . .
O4 O 0.38827(19) 0.86686(13) 0.79809(15) 0.0224(5) Uani 1 1 d . . .
O5 O 0.4293(2) 0.96811(14) 0.67024(16) 0.0297(6) Uani 1 1 d . . .
O6 O 0.5501(2) 1.06798(14) 0.75825(18) 0.0301(6) Uani 1 1 d . . .
O7 O 0.6947(2) 0.95362(13) 0.77220(18) 0.0284(6) Uani 1 1 d . . .
O8 O 0.5567(2) 0.85322(14) 0.70670(17) 0.0314(6) Uani 1 1 d . . .
N1 N 0.3952(2) 0.97579(16) 1.07695(19) 0.0216(6) Uani 1 1 d . . .
N2 N 0.5385(2) 0.80556(15) 0.92788(18) 0.0179(6) Uani 1 1 d . . .
N3 N 0.4328(2) 0.73025(16) 0.98350(19) 0.0236(6) Uani 1 1 d . . .
C1 C 0.3950(3) 0.86291(18) 0.9992(2) 0.0190(7) Uani 1 1 d . . .
C2 C 0.2891(3) 0.86436(18) 0.9858(2) 0.0210(7) Uani 1 1 d . . .
H2 H 0.2532 0.8264 0.9579 0.025 Uiso 1 1 calc R . .
C3 C 0.2388(3) 0.9243(2) 1.0154(2) 0.0228(7) Uani 1 1 d . . .
C4 C 0.2935(3) 0.97892(19) 1.0594(2) 0.0229(7) Uani 1 1 d . . .
H4 H 0.2580 1.0194 1.0775 0.028 Uiso 1 1 calc R . .
C5 C 0.4458(3) 0.91908(19) 1.0447(2) 0.0210(7) Uani 1 1 d . . .
H5 H 0.5171 0.9175 1.0531 0.025 Uiso 1 1 calc R . .
C6 C 0.4549(3) 0.80157(18) 0.9696(2) 0.0187(7) Uani 1 1 d . . .
C7 C 0.5014(3) 0.68029(18) 0.9378(2) 0.0228(7) Uani 1 1 d . . .
C8 C 0.4401(3) 0.6586(2) 0.8554(3) 0.0332(9) Uani 1 1 d . . .
H8A H 0.3780 0.6343 0.8682 0.050 Uiso 1 1 calc R . .
H8B H 0.4805 0.6262 0.8237 0.050 Uiso 1 1 calc R . .
H8C H 0.4232 0.7016 0.8224 0.050 Uiso 1 1 calc R . .
C9 C 0.5279(3) 0.6130(2) 0.9926(3) 0.0340(9) Uani 1 1 d . . .
H9A H 0.5555 0.6283 1.0478 0.051 Uiso 1 1 calc R . .
H9B H 0.5780 0.5839 0.9665 0.051 Uiso 1 1 calc R . .
H9C H 0.4669 0.5845 0.9978 0.051 Uiso 1 1 calc R . .
C10 C 0.5929(3) 0.73292(18) 0.9247(2) 0.0223(7) Uani 1 1 d . . .
C11 C 0.6745(3) 0.7336(2) 0.9986(3) 0.0389(10) Uani 1 1 d . . .
H11A H 0.7221 0.7727 0.9911 0.058 Uiso 1 1 calc R . .
H11B H 0.7106 0.6879 1.0008 0.058 Uiso 1 1 calc R . .
H11C H 0.6424 0.7408 1.0505 0.058 Uiso 1 1 calc R . .
C12 C 0.6400(4) 0.7239(2) 0.8413(3) 0.0401(11) Uani 1 1 d . . .
H12A H 0.5885 0.7320 0.7955 0.060 Uiso 1 1 calc R . .
H12B H 0.6670 0.6753 0.8375 0.060 Uiso 1 1 calc R . .
H12C H 0.6946 0.7587 0.8379 0.060 Uiso 1 1 calc R . .
C13 C 0.2314(3) 1.0735(2) 0.8412(3) 0.0302(9) Uani 1 1 d . . .
C14 C 0.2928(3) 1.00418(19) 0.8253(2) 0.0220(7) Uani 1 1 d . . .
C15 C 0.2415(3) 0.94426(18) 0.7883(3) 0.0258(8) Uani 1 1 d . . .
H15 H 0.1722 0.9476 0.7697 0.031 Uiso 1 1 calc R . .
C16 C 0.2951(3) 0.87878(19) 0.7792(2) 0.0229(7) Uani 1 1 d . . .
C17 C 0.2351(3) 0.8112(2) 0.7453(2) 0.0301(9) Uani 1 1 d . . .
C18 C 0.3290(4) 1.0057(3) 0.5495(3) 0.0482(12) Uani 1 1 d . . .
C19 C 0.4031(3) 1.0228(2) 0.6262(3) 0.0329(9) Uani 1 1 d . A .
C20 C 0.4342(3) 1.0948(2) 0.6397(3) 0.0367(10) Uani 1 1 d . . .
H20 H 0.4061 1.1318 0.6048 0.044 Uiso 1 1 calc R A .
C21 C 0.5068(3) 1.1113(2) 0.7050(3) 0.0305(9) Uani 1 1 d . A .
C22 C 0.5419(4) 1.1909(2) 0.7207(3) 0.0437(12) Uani 1 1 d . . .
C23 C 0.8621(4) 0.9528(3) 0.7290(4) 0.0508(14) Uani 1 1 d . . .
C24 C 0.7535(3) 0.9205(2) 0.7249(3) 0.0324(9) Uani 1 1 d . . .
C25 C 0.7288(4) 0.8620(2) 0.6718(3) 0.0381(10) Uani 1 1 d . . .
H25 H 0.7781 0.8422 0.6391 0.046 Uiso 1 1 calc R . .
C26 C 0.6303(3) 0.8330(2) 0.6674(3) 0.0334(9) Uani 1 1 d . . .

loop_
_atom_site_aniso_label
_atom_site_aniso_U_11
_atom_site_aniso_U_22
_atom_site_aniso_U_33
_atom_site_aniso_U_23
_atom_site_aniso_U_13
_atom_site_aniso_U_12
Tm1 0.02683(11) 0.01424(9) 0.01726(10) -0.00128(5) 0.00530(6) -0.00007(5)
Br1 0.0221(2) 0.0345(2) 0.0465(3) -0.00231(18) 0.00317(17) 0.00450(15)
F1 0.071(2) 0.0255(13) 0.069(2) 0.0194(13) 0.0241(16) 0.0149(13)
F2 0.0638(18) 0.0382(15) 0.0378(15) -0.0143(12) -0.0024(13) 0.0241(13)
F3 0.0315(15) 0.0412(14) 0.072(2) -0.0077(13) -0.0049(13) 0.0132(11)
F4 0.0531(16) 0.0265(12) 0.0375(14) 0.0034(10) 0.0021(12) -0.0120(11)
F5 0.0375(14) 0.0363(14) 0.0533(16) -0.0083(12) -0.0136(12) -0.0056(11)
F6 0.0539(16) 0.0313(13) 0.0361(14) -0.0158(11) 0.0031(12) -0.0058(11)
F7 0.078(4) 0.166(7) 0.042(3) -0.044(4) 0.001(3) 0.016(4)
F8 0.056(4) 0.066(3) 0.061(4) -0.009(3) -0.023(3) 0.025(3)
F9 0.109(5) 0.072(4) 0.079(4) 0.027(3) -0.053(4) -0.050(4)
F7' 0.117(8) 0.094(7) 0.076(7) 0.026(6) -0.030(6) -0.010(6)
F8' 0.097(7) 0.110(8) 0.091(7) -0.009(7) -0.023(6) -0.004(7)
F9' 0.087(7) 0.075(6) 0.058(6) -0.034(5) -0.025(5) 0.001(5)
F10 0.0431(19) 0.0374(17) 0.220(5) 0.010(2) 0.022(2) -0.0100(14)
F11 0.088(2) 0.0271(14) 0.071(2) 0.0196(14) 0.0034(17) -0.0010(14)
F12 0.103(3) 0.0281(16) 0.068(2) -0.0100(13) -0.004(2) 0.0027(14)
F13 0.070(3) 0.076(3) 0.212(6) 0.041(3) 0.041(3) -0.026(2)
F14 0.046(2) 0.137(4) 0.139(4) -0.082(3) 0.051(2) -0.019(2)
F15 0.044(2) 0.186(5) 0.075(3) -0.048(3) 0.0140(19) -0.033(2)
F16 0.121(3) 0.0554(19) 0.0253(14) -0.0114(13) 0.0020(16) -0.0016(18)
F17 0.072(2) 0.084(3) 0.105(3) -0.068(2) 0.037(2) -0.0305(19)
F18 0.100(3) 0.0371(16) 0.060(2) -0.0142(14) 0.0085(18) 0.0106(16)
C27 0.059(3) 0.048(3) 0.040(3) -0.022(2) 0.021(2) -0.003(2)
O1 0.0267(14) 0.0162(12) 0.0248(13) 0.0022(10) 0.0047(10) -0.0006(9)
O2 0.0485(19) 0.0241(14) 0.0453(18) 0.0027(13) 0.0249(15) -0.0038(12)
O3 0.0295(14) 0.0176(12) 0.0241(13) -0.0029(10) 0.0013(11) -0.0002(10)
O4 0.0297(14) 0.0183(12) 0.0193(12) 0.0019(10) 0.0024(10) 0.0011(10)
O5 0.0481(18) 0.0230(13) 0.0181(13) 0.0021(11) 0.0024(12) -0.0024(12)
O6 0.0373(17) 0.0219(13) 0.0317(16) 0.0024(12) 0.0060(13) -0.0019(11)
O7 0.0358(16) 0.0278(14) 0.0234(14) -0.0055(11) 0.0126(12) -0.0028(11)
O8 0.0397(17) 0.0247(14) 0.0308(15) -0.0088(12) 0.0096(13) -0.0001(11)
N1 0.0299(17) 0.0171(14) 0.0188(15) -0.0006(12) 0.0076(12) 0.0039(12)
N2 0.0207(15) 0.0154(13) 0.0177(14) 0.0000(11) 0.0032(11) 0.0012(11)
N3 0.0310(17) 0.0169(14) 0.0247(16) -0.0012(12) 0.0127(13) 0.0005(12)
C1 0.0260(19) 0.0165(16) 0.0153(16) 0.0020(12) 0.0074(14) 0.0023(13)
C2 0.0264(19) 0.0180(17) 0.0188(17) 0.0014(13) 0.0036(14) -0.0010(13)
C3 0.0226(19) 0.0245(18) 0.0220(18) 0.0032(14) 0.0072(14) 0.0032(14)
C4 0.031(2) 0.0207(18) 0.0181(17) -0.0003(14) 0.0057(14) 0.0019(14)
C5 0.0231(19) 0.0214(17) 0.0190(17) -0.0015(14) 0.0052(14) 0.0020(13)
C6 0.0284(19) 0.0142(15) 0.0136(16) 0.0003(12) 0.0015(13) 0.0004(13)
C7 0.030(2) 0.0148(16) 0.0249(19) -0.0023(14) 0.0071(15) 0.0026(13)
C8 0.040(2) 0.028(2) 0.032(2) -0.0107(17) 0.0003(18) 0.0027(17)
C9 0.048(3) 0.0198(19) 0.035(2) 0.0056(16) 0.0099(19) 0.0045(17)
C10 0.0274(19) 0.0154(16) 0.0246(18) 0.0014(14) 0.0053(15) 0.0053(13)
C11 0.034(2) 0.029(2) 0.053(3) 0.0032(19) -0.007(2) 0.0050(17)
C12 0.059(3) 0.0215(19) 0.044(3) -0.0008(18) 0.030(2) 0.0088(19)
C13 0.036(2) 0.0234(19) 0.031(2) 0.0036(16) 0.0004(17) 0.0061(16)
C14 0.028(2) 0.0192(17) 0.0185(17) 0.0018(13) 0.0014(14) 0.0025(14)
C15 0.029(2) 0.0209(18) 0.027(2) -0.0007(14) -0.0023(16) 0.0023(14)
C16 0.031(2) 0.0209(17) 0.0165(17) 0.0003(14) 0.0013(14) -0.0031(14)
C17 0.037(2) 0.0248(19) 0.028(2) -0.0020(16) -0.0030(17) -0.0023(16)
C18 0.067(4) 0.042(3) 0.034(3) 0.009(2) -0.009(2) 0.002(2)
C19 0.041(3) 0.034(2) 0.024(2) 0.0046(17) 0.0058(17) -0.0009(18)
C20 0.047(3) 0.027(2) 0.036(2) 0.0112(18) 0.004(2) 0.0028(18)
C21 0.034(2) 0.0218(19) 0.037(2) 0.0077(16) 0.0125(17) -0.0009(16)
C22 0.038(3) 0.023(2) 0.072(4) 0.010(2) 0.015(2) -0.0016(17)
C23 0.041(3) 0.060(3) 0.055(3) -0.016(3) 0.027(3) -0.006(2)
C24 0.043(3) 0.031(2) 0.025(2) 0.0020(17) 0.0172(18) 0.0026(17)
C25 0.048(3) 0.036(2) 0.033(2) -0.0112(18) 0.021(2) 0.0012(19)
C26 0.048(3) 0.028(2) 0.026(2) -0.0038(16) 0.0127(18) 0.0041(18)

loop_
_atom_type_symbol
_atom_type_description
_atom_type_scat_dispersion_real
_atom_type_scat_dispersion_imag
_atom_type_scat_source
C C 0.0033 0.0016 'International Tables Vol C Tables 4.2.6.8 and 6.1.1.4'
H H 0.0000 0.0000 'International Tables Vol C Tables 4.2.6.8 and 6.1.1.4'
N N 0.0061 0.0033 'International Tables Vol C Tables 4.2.6.8 and 6.1.1.4'
O O 0.0106 0.0060 'International Tables Vol C Tables 4.2.6.8 and 6.1.1.4'
F F 0.0171 0.0103 'International Tables Vol C Tables 4.2.6.8 and 6.1.1.4'
Br Br -0.2901 2.4595 'International Tables Vol C Tables 4.2.6.8 and 6.1.1.4'
Tm Tm -0.3139 5.2483 'International Tables Vol C Tables 4.2.6.8 and 6.1.1.4'

loop_
_geom_angle_atom_site_label_1
_geom_angle_atom_site_label_2
_geom_angle_atom_site_label_3
_geom_angle
_geom_angle_site_symmetry_1
_geom_angle_site_symmetry_3
_geom_angle_publ_flag
O7 Tm1 O6 75.77(10) . . ?
O7 Tm1 O1 84.59(10) . . ?
O6 Tm1 O1 140.36(10) . . ?
O7 Tm1 O8 72.70(10) . . ?
O6 Tm1 O8 120.81(10) . . ?
O1 Tm1 O8 84.10(9) . . ?
O7 Tm1 O3 146.34(9) . . ?
O6 Tm1 O3 76.13(9) . . ?
O1 Tm1 O3 106.08(9) . . ?
O8 Tm1 O3 139.01(9) . . ?
O7 Tm1 O5 107.89(10) . . ?
O6 Tm1 O5 72.22(10) . . ?
O1 Tm1 O5 147.35(9) . . ?
O8 Tm1 O5 71.80(10) . . ?
O3 Tm1 O5 80.45(10) . . ?
O7 Tm1 O4 141.71(9) . . ?
O6 Tm1 O4 137.03(9) . . ?
O1 Tm1 O4 76.96(9) . . ?
O8 Tm1 O4 72.26(9) . . ?
O3 Tm1 O4 71.75(9) . . ?
O5 Tm1 O4 74.93(9) . . ?
O7 Tm1 N1 77.07(10) . 3_677 ?
O6 Tm1 N1 68.85(10) . 3_677 ?
O1 Tm1 N1 73.40(9) . 3_677 ?
O8 Tm1 N1 143.70(10) . 3_677 ?
O3 Tm1 N1 75.78(9) . 3_677 ?
O5 Tm1 N1 138.07(9) . 3_677 ?
O4 Tm1 N1 127.12(9) . 3_677 ?
F17 C27 F16 111.6(5) . . ?
F17 C27 F18 104.3(4) . . ?
F16 C27 F18 104.7(4) . . ?
F17 C27 C26 112.6(4) . . ?
F16 C27 C26 112.4(4) . . ?
F18 C27 C26 110.6(4) . . ?
N2 O1 Tm1 131.4(2) . . ?
C14 O3 Tm1 130.2(2) . . ?
C16 O4 Tm1 128.5(2) . . ?
C19 O5 Tm1 135.7(3) . . ?
C21 O6 Tm1 135.6(3) . . ?
C24 O7 Tm1 136.4(3) . . ?
C26 O8 Tm1 135.8(3) . . ?
C4 N1 C5 117.5(3) . . ?
C4 N1 Tm1 118.0(2) . 3_677 ?
C5 N1 Tm1 121.9(2) . 3_677 ?
O1 N2 C6 125.4(3) . . ?
O1 N2 C10 121.7(3) . . ?
C6 N2 C10 112.1(3) . . ?
O2 N3 C6 125.5(3) . . ?
O2 N3 C7 122.6(3) . . ?
C6 N3 C7 111.4(3) . . ?
C2 C1 C5 119.6(3) . . ?
C2 C1 C6 121.2(3) . . ?
C5 C1 C6 119.1(3) . . ?
C3 C2 C1 117.4(3) . . ?
C3 C2 H2 121.3 . . ?
C1 C2 H2 121.3 . . ?
C2 C3 C4 120.3(3) . . ?
C2 C3 Br1 120.3(3) . . ?
C4 C3 Br1 119.4(3) . . ?
N1 C4 C3 122.6(3) . . ?
N1 C4 H4 118.7 . . ?
C3 C4 H4 118.7 . . ?
N1 C5 C1 122.4(3) . . ?
N1 C5 H5 118.8 . . ?
C1 C5 H5 118.8 . . ?
N2 C6 N3 109.1(3) . . ?
N2 C6 C1 126.9(3) . . ?
N3 C6 C1 124.0(3) . . ?
N3 C7 C8 106.0(3) . . ?
N3 C7 C9 109.5(3) . . ?
C8 C7 C9 110.7(3) . . ?
N3 C7 C10 100.4(3) . . ?
C8 C7 C10 113.7(3) . . ?
C9 C7 C10 115.5(3) . . ?
C7 C8 H8A 109.5 . . ?
C7 C8 H8B 109.5 . . ?
H8A C8 H8B 109.5 . . ?
C7 C8 H8C 109.5 . . ?
H8A C8 H8C 109.5 . . ?
H8B C8 H8C 109.5 . . ?
C7 C9 H9A 109.5 . . ?
C7 C9 H9B 109.5 . . ?
H9A C9 H9B 109.5 . . ?
C7 C9 H9C 109.5 . . ?
H9A C9 H9C 109.5 . . ?
H9B C9 H9C 109.5 . . ?
C12 C10 N2 110.5(3) . . ?
C12 C10 C11 111.4(4) . . ?
N2 C10 C11 105.7(3) . . ?
C12 C10 C7 114.7(3) . . ?
N2 C10 C7 99.9(3) . . ?
C11 C10 C7 113.6(3) . . ?
C10 C11 H11A 109.5 . . ?
C10 C11 H11B 109.5 . . ?
H11A C11 H11B 109.5 . . ?
C10 C11 H11C 109.5 . . ?
H11A C11 H11C 109.5 . . ?
H11B C11 H11C 109.5 . . ?
C10 C12 H12A 109.5 . . ?
C10 C12 H12B 109.5 . . ?
H12A C12 H12B 109.5 . . ?
C10 C12 H12C 109.5 . . ?
H12A C12 H12C 109.5 . . ?
H12B C12 H12C 109.5 . . ?
F3 C13 F1 106.7(3) . . ?
F3 C13 F2 107.4(3) . . ?
F1 C13 F2 107.6(3) . . ?
F3 C13 C14 114.1(3) . . ?
F1 C13 C14 109.6(3) . . ?
F2 C13 C14 111.2(3) . . ?
O3 C14 C15 127.3(3) . . ?
O3 C14 C13 113.9(3) . . ?
C15 C14 C13 118.8(3) . . ?
C14 C15 C16 119.3(4) . . ?
C14 C15 H15 120.3 . . ?
C16 C15 H15 120.3 . . ?
O4 C16 C15 127.6(3) . . ?
O4 C16 C17 113.7(3) . . ?
C15 C16 C17 118.6(3) . . ?
F4 C17 F6 107.7(3) . . ?
F4 C17 F5 108.4(3) . . ?
F6 C17 F5 107.7(3) . . ?
F4 C17 C16 109.9(3) . . ?
F6 C17 C16 110.4(3) . . ?
F5 C17 C16 112.6(3) . . ?
F7' C18 F9 130.3(9) . . ?
F7' C18 F9' 106.7(11) . . ?
F9 C18 F9' 64.7(8) . . ?
F7' C18 F7 65.5(10) . . ?
F9 C18 F7 111.5(7) . . ?
F9' C18 F7 49.1(7) . . ?
F7' C18 F8 41.0(9) . . ?
F9 C18 F8 105.3(6) . . ?
F9' C18 F8 130.7(7) . . ?
F7 C18 F8 104.6(6) . . ?
F7' C18 F8' 106.9(12) . . ?
F9 C18 F8' 41.2(7) . . ?
F9' C18 F8' 103.3(10) . . ?
F7 C18 F8' 139.7(8) . . ?
F8 C18 F8' 69.3(9) . . ?
F7' C18 C19 115.0(8) . . ?
F9 C18 C19 112.3(4) . . ?
F9' C18 C19 114.9(6) . . ?
F7 C18 C19 109.4(5) . . ?
F8 C18 C19 113.4(5) . . ?
F8' C18 C19 109.2(7) . . ?
O5 C19 C20 127.5(4) . . ?
O5 C19 C18 114.1(4) . . ?
C20 C19 C18 118.4(4) . . ?
C21 C20 C19 119.9(4) . . ?
C21 C20 H20 120.1 . . ?
C19 C20 H20 120.1 . . ?
O6 C21 C20 127.5(4) . . ?
O6 C21 C22 112.0(4) . . ?
C20 C21 C22 120.4(4) . . ?
F10 C22 F12 106.5(5) . . ?
F10 C22 F11 109.3(4) . . ?
F12 C22 F11 106.2(4) . . ?
F10 C22 C21 111.7(4) . . ?
F12 C22 C21 110.7(4) . . ?
F11 C22 C21 112.1(4) . . ?
F15 C23 F13 106.7(5) . . ?
F15 C23 F14 106.9(5) . . ?
F13 C23 F14 106.8(5) . . ?
F15 C23 C24 111.7(4) . . ?
F13 C23 C24 110.9(5) . . ?
F14 C23 C24 113.5(4) . . ?
O7 C24 C25 127.3(4) . . ?
O7 C24 C23 113.1(4) . . ?
C25 C24 C23 119.5(4) . . ?
C24 C25 C26 119.7(4) . . ?
C24 C25 H25 120.1 . . ?
C26 C25 H25 120.1 . . ?
O8 C26 C25 127.8(4) . . ?
O8 C26 C27 115.2(4) . . ?
C25 C26 C27 117.0(4) . . ?

loop_
_geom_bond_atom_site_label_1
_geom_bond_atom_site_label_2
_geom_bond_distance
_geom_bond_site_symmetry_2
_geom_bond_publ_flag
Tm1 O7 2.276(3) . ?
Tm1 O6 2.304(3) . ?
Tm1 O1 2.307(2) . ?
Tm1 O8 2.310(3) . ?
Tm1 O3 2.314(3) . ?
Tm1 O5 2.314(3) . ?
Tm1 O4 2.329(2) . ?
Tm1 N1 2.573(3) 3_677 ?
Br1 C3 1.884(4) . ?
F1 C13 1.330(5) . ?
F2 C13 1.333(5) . ?
F3 C13 1.327(5) . ?
F4 C17 1.325(4) . ?
F5 C17 1.333(5) . ?
F6 C17 1.326(4) . ?
F7 C18 1.325(8) . ?
F8 C18 1.327(7) . ?
F9 C18 1.300(8) . ?
F7' C18 1.265(14) . ?
F8' C18 1.366(16) . ?
F9' C18 1.307(11) . ?
F10 C22 1.291(5) . ?
F11 C22 1.338(5) . ?
F12 C22 1.333(6) . ?
F13 C23 1.302(6) . ?
F14 C23 1.310(6) . ?
F15 C23 1.294(7) . ?
F16 C27 1.305(6) . ?
F17 C27 1.296(6) . ?
F18 C27 1.350(6) . ?
C27 C26 1.546(6) . ?
O1 N2 1.312(4) . ?
O2 N3 1.265(4) . ?
O3 C14 1.254(4) . ?
O4 C16 1.248(4) . ?
O5 C19 1.251(5) . ?
O6 C21 1.258(5) . ?
O7 C24 1.267(5) . ?
O8 C26 1.240(5) . ?
N1 C4 1.336(5) . ?
N1 C5 1.351(4) . ?
N1 Tm1 2.573(3) 3_677 ?
N2 C6 1.321(4) . ?
N2 C10 1.508(4) . ?
N3 C6 1.357(4) . ?
N3 C7 1.503(4) . ?
C1 C2 1.381(5) . ?
C1 C5 1.391(5) . ?
C1 C6 1.464(5) . ?
C2 C3 1.379(5) . ?
C2 H2 0.9300 . ?
C3 C4 1.382(5) . ?
C4 H4 0.9300 . ?
C5 H5 0.9300 . ?
C7 C8 1.528(5) . ?
C7 C9 1.528(5) . ?
C7 C10 1.559(5) . ?
C8 H8A 0.9600 . ?
C8 H8B 0.9600 . ?
C8 H8C 0.9600 . ?
C9 H9A 0.9600 . ?
C9 H9B 0.9600 . ?
C9 H9C 0.9600 . ?
C10 C12 1.508(5) . ?
C10 C11 1.517(5) . ?
C11 H11A 0.9600 . ?
C11 H11B 0.9600 . ?
C11 H11C 0.9600 . ?
C12 H12A 0.9600 . ?
C12 H12B 0.9600 . ?
C12 H12C 0.9600 . ?
C13 C14 1.531(5) . ?
C14 C15 1.389(5) . ?
C15 C16 1.400(5) . ?
C15 H15 0.9300 . ?
C16 C17 1.537(5) . ?
C18 C19 1.524(6) . ?
C19 C20 1.389(6) . ?
C20 C21 1.378(6) . ?
C20 H20 0.9300 . ?
C21 C22 1.540(6) . ?
C23 C24 1.532(7) . ?
C24 C25 1.383(6) . ?
C25 C26 1.388(6) . ?
C25 H25 0.9300 . ?

loop_
_geom_torsion_atom_site_label_1
_geom_torsion_atom_site_label_2
_geom_torsion_atom_site_label_3
_geom_torsion_atom_site_label_4
_geom_torsion
_geom_torsion_site_symmetry_1
_geom_torsion_site_symmetry_2
_geom_torsion_site_symmetry_3
_geom_torsion_site_symmetry_4
_geom_torsion_publ_flag
O7 Tm1 O1 N2 -141.3(3) . . . . ?
O6 Tm1 O1 N2 158.8(2) . . . . ?
O8 Tm1 O1 N2 -68.2(3) . . . . ?
O3 Tm1 O1 N2 71.2(3) . . . . ?
O5 Tm1 O1 N2 -26.2(4) . . . . ?
O4 Tm1 O1 N2 4.9(2) . . . . ?
N1 Tm1 O1 N2 140.6(3) 3_677 . . . ?
O7 Tm1 O3 C14 148.9(3) . . . . ?
O6 Tm1 O3 C14 114.7(3) . . . . ?
O1 Tm1 O3 C14 -106.3(3) . . . . ?
O8 Tm1 O3 C14 -6.6(4) . . . . ?
O5 Tm1 O3 C14 40.8(3) . . . . ?
O4 Tm1 O3 C14 -36.3(3) . . . . ?
N1 Tm1 O3 C14 -174.0(3) 3_677 . . . ?
O7 Tm1 O4 C16 -145.9(3) . . . . ?
O6 Tm1 O4 C16 -4.9(3) . . . . ?
O1 Tm1 O4 C16 150.8(3) . . . . ?
O8 Tm1 O4 C16 -121.3(3) . . . . ?
O3 Tm1 O4 C16 38.7(3) . . . . ?
O5 Tm1 O4 C16 -46.0(3) . . . . ?
N1 Tm1 O4 C16 93.7(3) 3_677 . . . ?
O7 Tm1 O5 C19 -79.2(4) . . . . ?
O6 Tm1 O5 C19 -11.2(4) . . . . ?
O1 Tm1 O5 C19 172.2(3) . . . . ?
O8 Tm1 O5 C19 -143.4(4) . . . . ?
O3 Tm1 O5 C19 67.2(4) . . . . ?
O4 Tm1 O5 C19 140.7(4) . . . . ?
N1 Tm1 O5 C19 11.3(5) 3_677 . . . ?
O7 Tm1 O6 C21 128.4(4) . . . . ?
O1 Tm1 O6 C21 -168.9(3) . . . . ?
O8 Tm1 O6 C21 69.0(4) . . . . ?
O3 Tm1 O6 C21 -70.3(4) . . . . ?
O5 Tm1 O6 C21 13.9(4) . . . . ?
O4 Tm1 O6 C21 -27.9(4) . . . . ?
N1 Tm1 O6 C21 -150.2(4) 3_677 . . . ?
O6 Tm1 O7 C24 -123.5(4) . . . . ?
O1 Tm1 O7 C24 91.2(4) . . . . ?
O8 Tm1 O7 C24 5.7(4) . . . . ?
O3 Tm1 O7 C24 -157.7(3) . . . . ?
O5 Tm1 O7 C24 -57.9(4) . . . . ?
O4 Tm1 O7 C24 30.3(4) . . . . ?
N1 Tm1 O7 C24 165.4(4) 3_677 . . . ?
O7 Tm1 O8 C26 -6.5(4) . . . . ?
O6 Tm1 O8 C26 54.4(4) . . . . ?
O1 Tm1 O8 C26 -92.7(4) . . . . ?
O3 Tm1 O8 C26 159.5(4) . . . . ?
O5 Tm1 O8 C26 109.6(4) . . . . ?
O4 Tm1 O8 C26 -170.9(4) . . . . ?
N1 Tm1 O8 C26 -41.4(5) 3_677 . . . ?
Tm1 O1 N2 C6 -70.1(4) . . . . ?
Tm1 O1 N2 C10 120.2(3) . . . . ?
C5 C1 C2 C3 3.0(5) . . . . ?
C6 C1 C2 C3 -179.7(3) . . . . ?
C1 C2 C3 C4 -2.4(5) . . . . ?
C1 C2 C3 Br1 177.2(2) . . . . ?
C5 N1 C4 C3 4.7(5) . . . . ?
Tm1 N1 C4 C3 -157.1(3) 3_677 . . . ?
C2 C3 C4 N1 -1.6(5) . . . . ?
Br1 C3 C4 N1 178.8(3) . . . . ?
C4 N1 C5 C1 -4.0(5) . . . . ?
Tm1 N1 C5 C1 157.1(3) 3_677 . . . ?
C2 C1 C5 N1 0.1(5) . . . . ?
C6 C1 C5 N1 -177.2(3) . . . . ?
O1 N2 C6 N3 178.2(3) . . . . ?
C10 N2 C6 N3 -11.3(4) . . . . ?
O1 N2 C6 C1 -3.3(5) . . . . ?
C10 N2 C6 C1 167.3(3) . . . . ?
O2 N3 C6 N2 -178.6(3) . . . . ?
C7 N3 C6 N2 -7.3(4) . . . . ?
O2 N3 C6 C1 2.9(6) . . . . ?
C7 N3 C6 C1 174.2(3) . . . . ?
C2 C1 C6 N2 133.0(4) . . . . ?
C5 C1 C6 N2 -49.7(5) . . . . ?
C2 C1 C6 N3 -48.6(5) . . . . ?
C5 C1 C6 N3 128.6(4) . . . . ?
O2 N3 C7 C8 74.3(4) . . . . ?
C6 N3 C7 C8 -97.3(4) . . . . ?
O2 N3 C7 C9 -45.3(5) . . . . ?
C6 N3 C7 C9 143.1(3) . . . . ?
O2 N3 C7 C10 -167.2(3) . . . . ?
C6 N3 C7 C10 21.2(4) . . . . ?
O1 N2 C10 C12 -44.2(4) . . . . ?
C6 N2 C10 C12 144.9(3) . . . . ?
O1 N2 C10 C11 76.4(4) . . . . ?
C6 N2 C10 C11 -94.6(4) . . . . ?
O1 N2 C10 C7 -165.5(3) . . . . ?
C6 N2 C10 C7 23.6(4) . . . . ?
N3 C7 C10 C12 -142.8(3) . . . . ?
C8 C7 C10 C12 -30.0(4) . . . . ?
C9 C7 C10 C12 99.6(4) . . . . ?
N3 C7 C10 N2 -24.5(3) . . . . ?
C8 C7 C10 N2 88.2(3) . . . . ?
C9 C7 C10 N2 -142.1(3) . . . . ?
N3 C7 C10 C11 87.5(3) . . . . ?
C8 C7 C10 C11 -159.7(3) . . . . ?
C9 C7 C10 C11 -30.1(4) . . . . ?
Tm1 O3 C14 C15 24.6(5) . . . . ?
Tm1 O3 C14 C13 -153.9(2) . . . . ?
F3 C13 C14 O3 -174.6(3) . . . . ?
F1 C13 C14 O3 65.8(4) . . . . ?
F2 C13 C14 O3 -53.0(5) . . . . ?
F3 C13 C14 C15 6.7(5) . . . . ?
F1 C13 C14 C15 -112.9(4) . . . . ?
F2 C13 C14 C15 128.3(4) . . . . ?
O3 C14 C15 C16 6.2(6) . . . . ?
C13 C14 C15 C16 -175.3(3) . . . . ?
Tm1 O4 C16 C15 -30.5(5) . . . . ?
Tm1 O4 C16 C17 151.9(2) . . . . ?
C14 C15 C16 O4 -2.8(6) . . . . ?
C14 C15 C16 C17 174.7(3) . . . . ?
O4 C16 C17 F4 71.2(4) . . . . ?
C15 C16 C17 F4 -106.6(4) . . . . ?
O4 C16 C17 F6 -47.4(4) . . . . ?
C15 C16 C17 F6 134.8(4) . . . . ?
O4 C16 C17 F5 -167.8(3) . . . . ?
C15 C16 C17 F5 14.4(5) . . . . ?
Tm1 O5 C19 C20 5.9(7) . . . . ?
Tm1 O5 C19 C18 -174.5(3) . . . . ?
F7' C18 C19 O5 -163.9(13) . . . . ?
F9 C18 C19 O5 31.8(8) . . . . ?
F9' C18 C19 O5 -39.5(11) . . . . ?
F7 C18 C19 O5 -92.6(7) . . . . ?
F8 C18 C19 O5 151.0(6) . . . . ?
F8' C18 C19 O5 75.9(10) . . . . ?
F7' C18 C19 C20 15.7(14) . . . . ?
F9 C18 C19 C20 -148.5(7) . . . . ?
F9' C18 C19 C20 140.1(10) . . . . ?
F7 C18 C19 C20 87.1(7) . . . . ?
F8 C18 C19 C20 -29.3(7) . . . . ?
F8' C18 C19 C20 -104.4(10) . . . . ?
O5 C19 C20 C21 4.2(7) . . . . ?
C18 C19 C20 C21 -175.4(4) . . . . ?
Tm1 O6 C21 C20 -11.6(7) . . . . ?
Tm1 O6 C21 C22 167.0(3) . . . . ?
C19 C20 C21 O6 -1.5(7) . . . . ?
C19 C20 C21 C22 -180.0(4) . . . . ?
O6 C21 C22 F10 55.6(6) . . . . ?
C20 C21 C22 F10 -125.7(5) . . . . ?
O6 C21 C22 F12 -62.9(5) . . . . ?
C20 C21 C22 F12 115.8(5) . . . . ?
O6 C21 C22 F11 178.7(4) . . . . ?
C20 C21 C22 F11 -2.6(6) . . . . ?
Tm1 O7 C24 C25 -3.9(7) . . . . ?
Tm1 O7 C24 C23 174.7(3) . . . . ?
F15 C23 C24 O7 52.4(6) . . . . ?
F13 C23 C24 O7 -66.4(6) . . . . ?
F14 C23 C24 O7 173.4(5) . . . . ?
F15 C23 C24 C25 -128.8(5) . . . . ?
F13 C23 C24 C25 112.4(5) . . . . ?
F14 C23 C24 C25 -7.9(7) . . . . ?
O7 C24 C25 C26 -0.9(7) . . . . ?
C23 C24 C25 C26 -179.5(4) . . . . ?
Tm1 O8 C26 C25 5.6(7) . . . . ?
Tm1 O8 C26 C27 -176.4(3) . . . . ?
C24 C25 C26 O8 0.0(7) . . . . ?
C24 C25 C26 C27 -178.0(4) . . . . ?
F17 C27 C26 O8 -7.2(6) . . . . ?
F16 C27 C26 O8 120.0(5) . . . . ?
F18 C27 C26 O8 -123.4(4) . . . . ?
F17 C27 C26 C25 171.1(5) . . . . ?
F16 C27 C26 C25 -61.8(6) . . . . ?
F18 C27 C26 C25 54.8(6) . . . . ?
